data_7130348
loop_
_publ_author_name
'Kantarod, Kritchasorn'
'Soorukram, Darunee'
'Kuhakarn, Chutima'
'Surawatanawong, Panida'
'Wattanathana, Worawat'
'Reutrakul, Vichai'
'Leowanawat, Pawaret'

_publ_section_title
;
 Color-tunable emissive heptagon-embedded polycyclic aromatic
 dicarboximides
;
_journal_name_full 'Chemical Communications'
_journal_paper_doi 10.1039/D2CC03461A
_journal_year 2022
_chemical_formula_moiety 'C52 H35 N3 O2'
_chemical_formula_sum 'C52 H35 N3 O2'
_chemical_formula_weight 733.83
_space_group_crystal_system triclinic
_space_group_IT_number 2
_space_group_name_Hall '-P 1'
_space_group_name_H-M_alt 'P -1'
_atom_sites_solution_hydrogens geom
_atom_sites_solution_primary dual
_audit_creation_date 2022-06-14
_audit_creation_method
;
Olex2 1.3
(compiled 2020.11.12 svn.r5f609507 for OlexSys, GUI svn.r6408)
;
_audit_update_record
;
2022-06-13 deposited with the CCDC.	2022-07-20 downloaded from the CCDC.
;
_cell_angle_alpha 101.390(4)
_cell_angle_beta 104.212(4)
_cell_angle_gamma 96.122(5)
_cell_formula_units_Z 2
_cell_length_a 9.0827(12)
_cell_length_b 14.2076(18)
_cell_length_c 15.2875(19)
_cell_measurement_reflns_used 9750
_cell_measurement_temperature 298
_cell_measurement_theta_max 72.18
_cell_measurement_theta_min 4.93
_cell_volume 1849.6(4)
_computing_cell_refinement 'SAINT V8.40B (?, 2016)'
_computing_data_reduction 'SAINT V8.40B (?, 2016)'
_computing_molecular_graphics 'Olex2 1.3 (Dolomanov et al., 2009)'
_computing_publication_material 'Olex2 1.3 (Dolomanov et al., 2009)'
_computing_structure_refinement 'SHELXL 2018/3 (Sheldrick, 2015)'
_computing_structure_solution 'SHELXT 2014/5 (Sheldrick, 2014)'
_diffrn_ambient_temperature 298
_diffrn_detector 'PHOTON 100 CMOS DETECTOR'
_diffrn_detector_area_resol_mean 10.4167
_diffrn_detector_type 'PHOTON 100 CMOS'
_diffrn_measured_fraction_theta_full 0.983
_diffrn_measured_fraction_theta_max 0.979
_diffrn_measurement_device '\k-Geometry Diffractometer'
_diffrn_measurement_device_type 'BRUKER D8 VENTURE'
_diffrn_measurement_method '\w and \f scans'
_diffrn_radiation_collimation '0.6 mm'
_diffrn_radiation_monochromator graphite
_diffrn_radiation_probe x-ray
_diffrn_radiation_type CuK\a
_diffrn_radiation_wavelength 1.54178
_diffrn_radiation_xray_symbol K-L~3~
_diffrn_reflns_av_R_equivalents 0.0227
_diffrn_reflns_av_unetI/netI 0.0125
_diffrn_reflns_Laue_measured_fraction_full 0.983
_diffrn_reflns_Laue_measured_fraction_max 0.979
_diffrn_reflns_limit_h_max 11
_diffrn_reflns_limit_h_min -11
_diffrn_reflns_limit_k_max 17
_diffrn_reflns_limit_k_min -17
_diffrn_reflns_limit_l_max 18
_diffrn_reflns_limit_l_min -18
_diffrn_reflns_number 63100
_diffrn_reflns_point_group_measured_fraction_full 0.983
_diffrn_reflns_point_group_measured_fraction_max 0.979
_diffrn_reflns_theta_full 67.679
_diffrn_reflns_theta_max 72.272
_diffrn_reflns_theta_min 3.216
_diffrn_source 'X-ray tube'
_diffrn_source_current 50.0
_diffrn_source_power 2.5
_diffrn_source_target Cu
_diffrn_source_type 'Micro focus tube'
_diffrn_source_voltage 50.0
_diffrn_standards_number 0
_exptl_absorpt_coefficient_mu 0.630
_exptl_absorpt_correction_T_max 0.7536
_exptl_absorpt_correction_T_min 0.7089
_exptl_absorpt_correction_type none
_exptl_absorpt_process_details
;
SADABS-2016/2 (Bruker,2016/2) was used for absorption correction.
wR2(int) was 0.0734 before and 0.0396 after correction.
The Ratio of minimum to maximum transmission is 0.9407.
The \l/2 correction factor is Not present.
;
_exptl_crystal_colour 'clear light yellow'
_exptl_crystal_colour_lustre clear
_exptl_crystal_colour_modifier light
_exptl_crystal_colour_primary yellow
_exptl_crystal_density_diffrn 1.318
_exptl_crystal_description block
_exptl_crystal_F_000 768
_exptl_crystal_recrystallization_method 'Re-crystallisation from solvent: CH2Cl2 and CH3OH'
_exptl_crystal_size_max 0.05
_exptl_crystal_size_mid 0.05
_exptl_crystal_size_min 0.05
_refine_diff_density_max 0.359
_refine_diff_density_min -0.217
_refine_diff_density_rms 0.037
_refine_ls_extinction_method none
_refine_ls_goodness_of_fit_ref 1.058
_refine_ls_hydrogen_treatment constr
_refine_ls_matrix_type full
_refine_ls_number_parameters 515
_refine_ls_number_reflns 7167
_refine_ls_number_restraints 0
_refine_ls_restrained_S_all 1.058
_refine_ls_R_factor_all 0.0467
_refine_ls_R_factor_gt 0.0426
_refine_ls_shift/su_max 0.001
_refine_ls_shift/su_mean 0.000
_refine_ls_structure_factor_coef Fsqd
_refine_ls_weighting_details 'w=1/[\s^2^(Fo^2^)+(0.0703P)^2^+0.4442P] where P=(Fo^2^+2Fc^2^)/3'
_refine_ls_weighting_scheme calc
_refine_ls_wR_factor_gt 0.1234
_refine_ls_wR_factor_ref 0.1274
_reflns_Friedel_coverage 0.000
_reflns_number_gt 6412
_reflns_number_total 7167
_reflns_threshold_expression 'I > 2\s(I)'
_cod_data_source_file d2cc03461a2.cif
_cod_data_source_block nap2car_rt_0m_a
_cod_database_code 7130348
_shelx_shelxl_version_number 2018/3
_shelx_space_group_comment
;
The symmetry employed for this shelxl refinement is uniquely defined
by the following loop, which should always be used as a source of
symmetry information in preference to the above space-group names.
They are only intended as comments.
;
_shelx_estimated_absorpt_t_max 0.969
_shelx_estimated_absorpt_t_min 0.969
_olex2_refinement_description
;
1. Fixed Uiso
 At 1.2 times of:
  All C(H) groups, All C(H,H) groups
 At 1.5 times of:
  All C(H,H,H) groups
2.a Secondary CH2 refined with riding coordinates:
 C4(H4A,H4B), C3(H3A,H3B), C2(H2A,H2B)
2.b Aromatic/amide H refined with riding coordinates:
 C25(H25), C24(H24), C28(H28), C11(H11), C15(H15), C10(H10), C27(H27),
 C21(H21), C22(H22), C51(H51), C16(H16), C42(H42), C33(H33), C30(H30), C45(H45),
  C39(H39), C43(H43), C31(H31), C32(H32), C36(H36), C44(H44), C38(H38),
 C37(H37), C48(H48), C50(H50), C49(H49)
2.c Idealised Me refined as rotating group:
 C1(H1A,H1B,H1C)
;
_olex2_submission_special_instructions 'No special instructions were received'

loop_
_space_group_symop_operation_xyz
'x, y, z'
'-x, -y, -z'

loop_
_atom_site_label
_atom_site_type_symbol
_atom_site_fract_x
_atom_site_fract_y
_atom_site_fract_z
_atom_site_U_iso_or_equiv
_atom_site_adp_type
_atom_site_occupancy
_atom_site_site_symmetry_order
_atom_site_calc_flag
_atom_site_refinement_flags_posn
_atom_site_refinement_flags_adp
_atom_site_refinement_flags_occupancy
_atom_site_disorder_assembly
_atom_site_disorder_group
O1 O 1.30446(13) 0.14110(9) 0.86977(8) 0.0619(3) Uani 1 1 d . . . . .
N3 N 0.33323(13) 0.05595(8) 0.31501(8) 0.0406(3) Uani 1 1 d . . . . .
O2 O 1.09941(16) 0.38818(9) 1.00520(7) 0.0662(3) Uani 1 1 d . . . . .
N2 N 0.72344(15) 0.50305(8) 0.33558(8) 0.0453(3) Uani 1 1 d . . . . .
N1 N 1.21289(15) 0.27145(10) 0.93589(8) 0.0489(3) Uani 1 1 d . . . . .
C25 C 0.53704(15) 0.18733(9) 0.40799(8) 0.0370(3) Uani 1 1 d . . . . .
H25 H 0.478758 0.230329 0.382687 0.044 Uiso 1 1 calc R U . . .
C19 C 0.67872(15) 0.22463(9) 0.47391(8) 0.0339(3) Uani 1 1 d . . . . .
C20 C 0.76398(15) 0.16086(9) 0.51616(8) 0.0344(3) Uani 1 1 d . . . . .
C17 C 0.80585(15) 0.39092(9) 0.57766(9) 0.0367(3) Uani 1 1 d . . . . .
C18 C 0.73511(15) 0.32995(9) 0.48977(8) 0.0353(3) Uani 1 1 d . . . . .
C12 C 0.84869(15) 0.35817(9) 0.66570(8) 0.0365(3) Uani 1 1 d . . . . .
C24 C 0.70913(16) 0.36963(9) 0.41178(9) 0.0391(3) Uani 1 1 d . . . . .
H24 H 0.662050 0.328686 0.353761 0.047 Uiso 1 1 calc R U . . .
C14 C 0.90401(15) 0.19092(9) 0.59659(8) 0.0357(3) Uani 1 1 d . . . . .
C13 C 0.91865(14) 0.27305(9) 0.67205(8) 0.0346(3) Uani 1 1 d . . . . .
C26 C 0.48085(15) 0.08874(9) 0.37924(8) 0.0376(3) Uani 1 1 d . . . . .
C8 C 1.01274(15) 0.26993(10) 0.76118(8) 0.0367(3) Uani 1 1 d . . . . .
C28 C 0.70687(16) 0.06078(9) 0.48362(9) 0.0405(3) Uani 1 1 d . . . . .
H28 H 0.763622 0.017102 0.508864 0.049 Uiso 1 1 calc R U . . .
C11 C 0.84541(17) 0.42119(10) 0.74664(9) 0.0431(3) Uani 1 1 d . . . . .
H11 H 0.791602 0.472992 0.742352 0.052 Uiso 1 1 calc R U . . .
C52 C 0.30234(16) -0.00392(10) 0.22614(9) 0.0425(3) Uani 1 1 d . . . . .
C15 C 1.00915(16) 0.12735(10) 0.60766(9) 0.0421(3) Uani 1 1 d . . . . .
H15 H 1.007967 0.078661 0.556813 0.050 Uiso 1 1 calc R U . . .
C10 C 0.91991(17) 0.40972(10) 0.83433(9) 0.0447(3) Uani 1 1 d . . . . .
H10 H 0.909395 0.450303 0.887408 0.054 Uiso 1 1 calc R U . . .
C41 C 0.19888(16) 0.09268(10) 0.32358(10) 0.0409(3) Uani 1 1 d . . . . .
C23 C 0.75098(17) 0.46770(10) 0.41783(9) 0.0411(3) Uani 1 1 d . . . . .
C27 C 0.56945(17) 0.02447(10) 0.41544(9) 0.0423(3) Uani 1 1 d . . . . .
H27 H 0.536956 -0.042338 0.394166 0.051 Uiso 1 1 calc R U . . .
C7 C 1.00873(16) 0.33801(10) 0.84137(9) 0.0409(3) Uani 1 1 d . . . . .
C21 C 0.84513(17) 0.49056(10) 0.58218(9) 0.0437(3) Uani 1 1 d . . . . .
H21 H 0.890250 0.532444 0.639959 0.052 Uiso 1 1 calc R U . . .
C9 C 1.11206(15) 0.19992(10) 0.76932(9) 0.0404(3) Uani 1 1 d . . . . .
C22 C 0.81964(18) 0.52879(10) 0.50468(10) 0.0466(3) Uani 1 1 d . . . . .
H22 H 0.848213 0.595052 0.510503 0.056 Uiso 1 1 calc R U . . .
C46 C 0.08109(17) 0.05431(10) 0.24126(10) 0.0442(3) Uani 1 1 d . . . . .
C6 C 1.10612(18) 0.33545(11) 0.93357(9) 0.0473(3) Uani 1 1 d . . . . .
C29 C 0.64448(17) 0.58051(10) 0.32003(10) 0.0431(3) Uani 1 1 d . . . . .
C51 C 0.4014(2) -0.05040(12) 0.18337(11) 0.0559(4) Uani 1 1 d . . . . .
H51 H 0.504556 -0.046383 0.214209 0.067 Uiso 1 1 calc R U . . .
C16 C 1.11661(17) 0.13358(11) 0.69207(10) 0.0442(3) Uani 1 1 d . . . . .
H16 H 1.190738 0.093060 0.695914 0.053 Uiso 1 1 calc R U . . .
C42 C 0.17348(19) 0.15549(11) 0.39874(11) 0.0502(3) Uani 1 1 d . . . . .
H42 H 0.251305 0.179920 0.453585 0.060 Uiso 1 1 calc R U . . .
C40 C 0.74330(18) 0.45477(10) 0.25092(10) 0.0454(3) Uani 1 1 d . . . . .
C34 C 0.61367(17) 0.58085(11) 0.22505(10) 0.0466(3) Uani 1 1 d . . . . .
C5 C 1.21666(17) 0.19993(11) 0.86032(10) 0.0458(3) Uani 1 1 d . . . . .
C33 C 0.53382(19) 0.65111(13) 0.19241(12) 0.0573(4) Uani 1 1 d . . . . .
H33 H 0.510840 0.651679 0.129803 0.069 Uiso 1 1 calc R U . . .
C30 C 0.59619(19) 0.64799(11) 0.38131(11) 0.0507(4) Uani 1 1 d . . . . .
H30 H 0.613950 0.646148 0.443455 0.061 Uiso 1 1 calc R U . . .
C45 C -0.06523(19) 0.07998(12) 0.23382(13) 0.0570(4) Uani 1 1 d . . . . .
H45 H -0.144471 0.054789 0.179781 0.068 Uiso 1 1 calc R U . . .
C35 C 0.67715(18) 0.50154(11) 0.18169(10) 0.0477(3) Uani 1 1 d . . . . .
C47 C 0.14665(17) -0.00743(10) 0.17970(10) 0.0460(3) Uani 1 1 d . . . . .
C39 C 0.8200(2) 0.37664(12) 0.23194(11) 0.0550(4) Uani 1 1 d . . . . .
H39 H 0.863744 0.346031 0.278072 0.066 Uiso 1 1 calc R U . . .
C43 C 0.0279(2) 0.18012(12) 0.38860(13) 0.0584(4) Uani 1 1 d . . . . .
H43 H 0.008411 0.222777 0.437425 0.070 Uiso 1 1 calc R U . . .
C31 C 0.5208(2) 0.71807(12) 0.34691(13) 0.0580(4) Uani 1 1 d . . . . .
H31 H 0.490443 0.765292 0.387191 0.070 Uiso 1 1 calc R U . . .
C32 C 0.4893(2) 0.71960(13) 0.25355(14) 0.0628(4) Uani 1 1 d . . . . .
H32 H 0.437694 0.767288 0.232228 0.075 Uiso 1 1 calc R U . . .
C4 C 1.32592(19) 0.27921(13) 1.02607(10) 0.0561(4) Uani 1 1 d . . . . .
H4A H 1.347716 0.346336 1.061042 0.067 Uiso 1 1 calc R U . . .
H4B H 1.421182 0.261662 1.014989 0.067 Uiso 1 1 calc R U . . .
C36 C 0.6867(2) 0.46803(14) 0.09116(11) 0.0592(4) Uani 1 1 d . . . . .
H36 H 0.642241 0.497528 0.044285 0.071 Uiso 1 1 calc R U . . .
C44 C -0.0903(2) 0.14281(13) 0.30731(14) 0.0628(4) Uani 1 1 d . . . . .
H44 H -0.187010 0.160634 0.302805 0.075 Uiso 1 1 calc R U . . .
C38 C 0.8286(2) 0.34636(14) 0.14216(13) 0.0658(5) Uani 1 1 d . . . . .
H38 H 0.879967 0.294660 0.127832 0.079 Uiso 1 1 calc R U . . .
C37 C 0.7624(2) 0.39119(15) 0.07235(12) 0.0695(5) Uani 1 1 d . . . . .
H37 H 0.769573 0.368767 0.012372 0.083 Uiso 1 1 calc R U . . .
C48 C 0.0883(2) -0.06182(13) 0.08875(12) 0.0650(5) Uani 1 1 d . . . . .
H48 H -0.014569 -0.065865 0.057173 0.078 Uiso 1 1 calc R U . . .
C3 C 1.2709(2) 0.21479(14) 1.08366(11) 0.0661(5) Uani 1 1 d . . . . .
H3A H 1.279958 0.147921 1.059186 0.079 Uiso 1 1 calc R U . . .
H3B H 1.163236 0.217575 1.079603 0.079 Uiso 1 1 calc R U . . .
C50 C 0.3400(2) -0.10306(15) 0.09278(13) 0.0771(6) Uani 1 1 d . . . . .
H50 H 0.403260 -0.135066 0.061881 0.093 Uiso 1 1 calc R U . . .
C2 C 1.3651(2) 0.24729(14) 1.18481(11) 0.0672(5) Uani 1 1 d . . . . .
H2A H 1.350616 0.195016 1.215733 0.081 Uiso 1 1 calc R U . . .
H2B H 1.473430 0.260096 1.187534 0.081 Uiso 1 1 calc R U . . .
C49 C 0.1850(3) -0.10920(16) 0.04670(13) 0.0830(7) Uani 1 1 d . . . . .
H49 H 0.146660 -0.146267 -0.013822 0.100 Uiso 1 1 calc R U . . .
C1 C 1.3208(3) 0.33742(18) 1.23553(15) 0.0881(7) Uani 1 1 d . . . . .
H1A H 1.335069 0.389447 1.205256 0.132 Uiso 1 1 calc R U . . .
H1B H 1.384287 0.355842 1.298417 0.132 Uiso 1 1 calc R U . . .
H1C H 1.214712 0.324346 1.235209 0.132 Uiso 1 1 calc R U . . .

loop_
_atom_site_aniso_label
_atom_site_aniso_U_11
_atom_site_aniso_U_22
_atom_site_aniso_U_33
_atom_site_aniso_U_23
_atom_site_aniso_U_13
_atom_site_aniso_U_12
O1 0.0582(7) 0.0773(8) 0.0474(6) 0.0171(6) -0.0002(5) 0.0279(6)
N3 0.0398(6) 0.0388(6) 0.0347(6) 0.0014(4) 0.0017(5) 0.0031(5)
O2 0.0884(9) 0.0756(8) 0.0285(5) 0.0033(5) 0.0079(5) 0.0226(7)
N2 0.0628(8) 0.0372(6) 0.0359(6) 0.0106(5) 0.0116(5) 0.0084(5)
N1 0.0500(7) 0.0611(8) 0.0304(6) 0.0113(5) 0.0010(5) 0.0087(6)
C25 0.0416(7) 0.0365(6) 0.0299(6) 0.0080(5) 0.0037(5) 0.0073(5)
C19 0.0392(6) 0.0331(6) 0.0262(5) 0.0041(5) 0.0055(5) 0.0046(5)
C20 0.0387(7) 0.0356(6) 0.0265(6) 0.0051(5) 0.0062(5) 0.0063(5)
C17 0.0392(7) 0.0352(6) 0.0315(6) 0.0050(5) 0.0042(5) 0.0061(5)
C18 0.0374(6) 0.0330(6) 0.0314(6) 0.0056(5) 0.0038(5) 0.0053(5)
C12 0.0378(7) 0.0372(6) 0.0297(6) 0.0042(5) 0.0039(5) 0.0046(5)
C24 0.0451(7) 0.0359(6) 0.0304(6) 0.0053(5) 0.0027(5) 0.0038(5)
C14 0.0386(7) 0.0381(6) 0.0282(6) 0.0065(5) 0.0054(5) 0.0074(5)
C13 0.0349(6) 0.0377(6) 0.0280(6) 0.0053(5) 0.0054(5) 0.0044(5)
C26 0.0398(7) 0.0373(6) 0.0293(6) 0.0040(5) 0.0031(5) 0.0004(5)
C8 0.0367(6) 0.0412(7) 0.0290(6) 0.0069(5) 0.0052(5) 0.0038(5)
C28 0.0466(7) 0.0347(6) 0.0364(6) 0.0083(5) 0.0039(6) 0.0080(6)
C11 0.0502(8) 0.0409(7) 0.0348(7) 0.0034(5) 0.0078(6) 0.0112(6)
C52 0.0452(7) 0.0346(6) 0.0378(7) 0.0010(5) -0.0002(6) 0.0048(6)
C15 0.0466(7) 0.0430(7) 0.0331(6) 0.0032(5) 0.0065(6) 0.0134(6)
C10 0.0530(8) 0.0473(8) 0.0297(6) 0.0012(5) 0.0103(6) 0.0080(6)
C41 0.0423(7) 0.0369(6) 0.0415(7) 0.0094(5) 0.0094(6) 0.0016(6)
C23 0.0491(8) 0.0378(7) 0.0353(7) 0.0111(5) 0.0081(6) 0.0066(6)
C27 0.0494(8) 0.0316(6) 0.0394(7) 0.0051(5) 0.0044(6) 0.0023(6)
C7 0.0445(7) 0.0464(7) 0.0281(6) 0.0067(5) 0.0060(5) 0.0045(6)
C21 0.0528(8) 0.0351(7) 0.0342(7) 0.0014(5) 0.0029(6) 0.0021(6)
C9 0.0385(7) 0.0470(7) 0.0336(6) 0.0110(5) 0.0047(5) 0.0070(6)
C22 0.0604(9) 0.0316(6) 0.0417(7) 0.0069(5) 0.0065(6) 0.0020(6)
C46 0.0423(7) 0.0389(7) 0.0451(7) 0.0069(6) 0.0042(6) 0.0022(6)
C6 0.0562(9) 0.0519(8) 0.0288(6) 0.0067(6) 0.0065(6) 0.0048(7)
C29 0.0491(8) 0.0375(7) 0.0412(7) 0.0140(6) 0.0086(6) 0.0009(6)
C51 0.0537(9) 0.0550(9) 0.0481(8) -0.0030(7) 0.0013(7) 0.0189(7)
C16 0.0419(7) 0.0494(8) 0.0400(7) 0.0100(6) 0.0058(6) 0.0153(6)
C42 0.0552(9) 0.0485(8) 0.0440(8) 0.0050(6) 0.0155(7) 0.0020(7)
C40 0.0523(8) 0.0416(7) 0.0379(7) 0.0059(6) 0.0108(6) -0.0018(6)
C34 0.0474(8) 0.0480(8) 0.0429(7) 0.0174(6) 0.0088(6) -0.0029(6)
C5 0.0424(7) 0.0554(8) 0.0374(7) 0.0136(6) 0.0040(6) 0.0089(7)
C33 0.0540(9) 0.0659(10) 0.0548(9) 0.0323(8) 0.0080(7) 0.0039(8)
C30 0.0598(9) 0.0449(8) 0.0492(8) 0.0141(6) 0.0156(7) 0.0085(7)
C45 0.0439(8) 0.0571(9) 0.0634(10) 0.0121(8) 0.0045(7) 0.0075(7)
C35 0.0493(8) 0.0510(8) 0.0383(7) 0.0118(6) 0.0082(6) -0.0058(7)
C47 0.0443(8) 0.0402(7) 0.0421(7) 0.0020(6) -0.0021(6) 0.0043(6)
C39 0.0628(10) 0.0473(8) 0.0497(9) 0.0035(7) 0.0140(7) 0.0050(7)
C43 0.0633(10) 0.0537(9) 0.0631(10) 0.0083(8) 0.0301(8) 0.0102(8)
C31 0.0575(10) 0.0509(9) 0.0701(11) 0.0191(8) 0.0203(8) 0.0123(7)
C32 0.0571(10) 0.0599(10) 0.0790(12) 0.0352(9) 0.0152(9) 0.0152(8)
C4 0.0533(9) 0.0675(10) 0.0368(7) 0.0132(7) -0.0043(6) 0.0005(8)
C36 0.0613(10) 0.0715(11) 0.0393(8) 0.0121(7) 0.0116(7) -0.0067(8)
C44 0.0530(9) 0.0617(10) 0.0796(12) 0.0175(9) 0.0249(9) 0.0172(8)
C38 0.0685(11) 0.0614(10) 0.0590(10) -0.0067(8) 0.0211(9) 0.0040(9)
C37 0.0711(12) 0.0839(13) 0.0443(9) -0.0030(8) 0.0208(8) -0.0054(10)
C48 0.0564(10) 0.0643(10) 0.0494(9) -0.0108(8) -0.0126(7) 0.0109(8)
C3 0.0771(12) 0.0624(10) 0.0440(9) 0.0155(8) -0.0048(8) -0.0074(9)
C50 0.0784(13) 0.0811(13) 0.0545(10) -0.0174(9) 0.0037(9) 0.0342(11)
C2 0.0852(13) 0.0647(10) 0.0412(8) 0.0167(8) -0.0049(8) 0.0104(9)
C49 0.0816(13) 0.0861(14) 0.0498(10) -0.0258(9) -0.0120(9) 0.0270(11)
C1 0.1059(17) 0.0963(16) 0.0575(11) 0.0122(11) 0.0090(11) 0.0381(14)

loop_
_atom_type_symbol
_atom_type_description
_atom_type_scat_dispersion_real
_atom_type_scat_dispersion_imag
_atom_type_scat_source
C C 0.0181 0.0091 'International Tables Vol C Tables 4.2.6.8 and 6.1.1.4'
H H 0.0000 0.0000 'International Tables Vol C Tables 4.2.6.8 and 6.1.1.4'
N N 0.0311 0.0180 'International Tables Vol C Tables 4.2.6.8 and 6.1.1.4'
O O 0.0492 0.0322 'International Tables Vol C Tables 4.2.6.8 and 6.1.1.4'

loop_
_geom_angle_atom_site_label_1
_geom_angle_atom_site_label_2
_geom_angle_atom_site_label_3
_geom_angle
_geom_angle_site_symmetry_1
_geom_angle_site_symmetry_3
_geom_angle_publ_flag
C52 N3 C26 125.96(12) . . ?
C52 N3 C41 108.15(11) . . ?
C41 N3 C26 124.93(11) . . ?
C29 N2 C23 125.58(12) . . ?
C40 N2 C23 125.03(12) . . ?
C40 N2 C29 108.30(11) . . ?
C6 N1 C4 117.11(13) . . ?
C5 N1 C6 124.47(11) . . ?
C5 N1 C4 118.39(13) . . ?
C19 C25 H25 118.9 . . ?
C26 C25 H25 118.9 . . ?
C26 C25 C19 122.21(12) . . ?
C25 C19 C20 119.39(11) . . ?
C25 C19 C18 116.84(11) . . ?
C20 C19 C18 123.62(11) . . ?
C19 C20 C14 125.31(11) . . ?
C19 C20 C28 117.18(11) . . ?
C28 C20 C14 117.38(11) . . ?
C18 C17 C12 125.30(11) . . ?
C18 C17 C21 117.23(12) . . ?
C21 C17 C12 117.42(11) . . ?
C17 C18 C19 123.81(11) . . ?
C24 C18 C19 116.72(11) . . ?
C24 C18 C17 119.42(12) . . ?
C13 C12 C17 122.14(11) . . ?
C11 C12 C17 117.98(12) . . ?
C11 C12 C13 118.90(11) . . ?
C18 C24 H24 118.9 . . ?
C23 C24 C18 122.29(12) . . ?
C23 C24 H24 118.9 . . ?
C13 C14 C20 122.14(11) . . ?
C15 C14 C20 118.32(11) . . ?
C15 C14 C13 118.34(11) . . ?
C12 C13 C14 125.80(11) . . ?
C8 C13 C12 117.12(11) . . ?
C8 C13 C14 117.08(11) . . ?
C25 C26 N3 119.37(12) . . ?
C25 C26 C27 118.86(12) . . ?
C27 C26 N3 121.76(12) . . ?
C7 C8 C13 120.04(12) . . ?
C7 C8 C9 119.72(12) . . ?
C9 C8 C13 120.24(11) . . ?
C20 C28 H28 118.6 . . ?
C27 C28 C20 122.72(12) . . ?
C27 C28 H28 118.6 . . ?
C12 C11 H11 118.8 . . ?
C12 C11 C10 122.37(13) . . ?
C10 C11 H11 118.8 . . ?
N3 C52 C47 108.38(12) . . ?
C51 C52 N3 129.36(13) . . ?
C51 C52 C47 122.18(13) . . ?
C14 C15 H15 118.7 . . ?
C14 C15 C16 122.55(12) . . ?
C16 C15 H15 118.7 . . ?
C11 C10 H10 120.4 . . ?
C7 C10 C11 119.24(12) . . ?
C7 C10 H10 120.4 . . ?
N3 C41 C46 109.17(12) . . ?
C42 C41 N3 129.31(13) . . ?
C42 C41 C46 121.51(14) . . ?
C24 C23 N2 119.42(12) . . ?
C24 C23 C22 118.70(12) . . ?
C22 C23 N2 121.88(12) . . ?
C26 C27 H27 120.3 . . ?
C28 C27 C26 119.37(12) . . ?
C28 C27 H27 120.3 . . ?
C8 C7 C6 120.31(13) . . ?
C10 C7 C8 120.58(12) . . ?
C10 C7 C6 119.05(12) . . ?
C17 C21 H21 118.6 . . ?
C22 C21 C17 122.82(12) . . ?
C22 C21 H21 118.6 . . ?
C8 C9 C5 120.63(12) . . ?
C16 C9 C8 120.16(12) . . ?
C16 C9 C5 119.17(13) . . ?
C23 C22 H22 120.2 . . ?
C21 C22 C23 119.53(12) . . ?
C21 C22 H22 120.2 . . ?
C41 C46 C47 106.62(12) . . ?
C45 C46 C41 119.56(14) . . ?
C45 C46 C47 133.82(14) . . ?
O2 C6 N1 120.12(13) . . ?
O2 C6 C7 122.77(14) . . ?
N1 C6 C7 117.08(12) . . ?
N2 C29 C34 108.51(13) . . ?
C30 C29 N2 130.02(13) . . ?
C30 C29 C34 121.46(14) . . ?
C52 C51 H51 121.5 . . ?
C50 C51 C52 117.01(15) . . ?
C50 C51 H51 121.5 . . ?
C15 C16 H16 120.3 . . ?
C9 C16 C15 119.43(13) . . ?
C9 C16 H16 120.3 . . ?
C41 C42 H42 121.3 . . ?
C43 C42 C41 117.38(15) . . ?
C43 C42 H42 121.3 . . ?
N2 C40 C35 108.68(13) . . ?
C39 C40 N2 129.63(14) . . ?
C39 C40 C35 121.61(14) . . ?
C29 C34 C35 107.16(13) . . ?
C33 C34 C29 119.10(15) . . ?
C33 C34 C35 133.75(14) . . ?
O1 C5 N1 120.57(13) . . ?
O1 C5 C9 122.38(13) . . ?
N1 C5 C9 117.04(12) . . ?
C34 C33 H33 120.3 . . ?
C32 C33 C34 119.49(15) . . ?
C32 C33 H33 120.3 . . ?
C29 C30 H30 121.1 . . ?
C31 C30 C29 117.81(15) . . ?
C31 C30 H30 121.1 . . ?
C46 C45 H45 120.4 . . ?
C44 C45 C46 119.14(16) . . ?
C44 C45 H45 120.4 . . ?
C40 C35 C34 107.35(13) . . ?
C36 C35 C40 119.25(15) . . ?
C36 C35 C34 133.38(15) . . ?
C52 C47 C46 107.64(12) . . ?
C48 C47 C52 119.28(14) . . ?
C48 C47 C46 133.02(14) . . ?
C40 C39 H39 121.3 . . ?
C38 C39 C40 117.49(16) . . ?
C38 C39 H39 121.3 . . ?
C42 C43 H43 119.1 . . ?
C42 C43 C44 121.86(15) . . ?
C44 C43 H43 119.1 . . ?
C30 C31 H31 119.2 . . ?
C30 C31 C32 121.56(16) . . ?
C32 C31 H31 119.2 . . ?
C33 C32 C31 120.54(15) . . ?
C33 C32 H32 119.7 . . ?
C31 C32 H32 119.7 . . ?
N1 C4 H4A 108.9 . . ?
N1 C4 H4B 108.9 . . ?
N1 C4 C3 113.19(14) . . ?
H4A C4 H4B 107.8 . . ?
C3 C4 H4A 108.9 . . ?
C3 C4 H4B 108.9 . . ?
C35 C36 H36 120.4 . . ?
C37 C36 C35 119.23(17) . . ?
C37 C36 H36 120.4 . . ?
C45 C44 C43 120.55(16) . . ?
C45 C44 H44 119.7 . . ?
C43 C44 H44 119.7 . . ?
C39 C38 H38 119.1 . . ?
C39 C38 C37 121.73(18) . . ?
C37 C38 H38 119.1 . . ?
C36 C37 C38 120.68(16) . . ?
C36 C37 H37 119.7 . . ?
C38 C37 H37 119.7 . . ?
C47 C48 H48 120.6 . . ?
C49 C48 C47 118.75(16) . . ?
C49 C48 H48 120.6 . . ?
C4 C3 H3A 109.5 . . ?
C4 C3 H3B 109.5 . . ?
C4 C3 C2 110.87(15) . . ?
H3A C3 H3B 108.1 . . ?
C2 C3 H3A 109.5 . . ?
C2 C3 H3B 109.5 . . ?
C51 C50 H50 119.3 . . ?
C51 C50 C49 121.41(17) . . ?
C49 C50 H50 119.3 . . ?
C3 C2 H2A 109.1 . . ?
C3 C2 H2B 109.1 . . ?
H2A C2 H2B 107.9 . . ?
C1 C2 C3 112.42(16) . . ?
C1 C2 H2A 109.1 . . ?
C1 C2 H2B 109.1 . . ?
C48 C49 C50 121.34(16) . . ?
C48 C49 H49 119.3 . . ?
C50 C49 H49 119.3 . . ?
C2 C1 H1A 109.5 . . ?
C2 C1 H1B 109.5 . . ?
C2 C1 H1C 109.5 . . ?
H1A C1 H1B 109.5 . . ?
H1A C1 H1C 109.5 . . ?
H1B C1 H1C 109.5 . . ?

loop_
_geom_bond_atom_site_label_1
_geom_bond_atom_site_label_2
_geom_bond_distance
_geom_bond_site_symmetry_2
_geom_bond_publ_flag
O1 C5 1.2201(18) . ?
N3 C26 1.4208(17) . ?
N3 C52 1.3976(17) . ?
N3 C41 1.4021(18) . ?
O2 C6 1.2175(17) . ?
N2 C23 1.4204(17) . ?
N2 C29 1.4035(18) . ?
N2 C40 1.4030(18) . ?
N1 C6 1.397(2) . ?
N1 C5 1.3898(19) . ?
N1 C4 1.4791(18) . ?
C25 H25 0.9300 . ?
C25 C19 1.3997(18) . ?
C25 C26 1.3820(18) . ?
C19 C20 1.4046(17) . ?
C19 C18 1.4807(17) . ?
C20 C14 1.4902(17) . ?
C20 C28 1.4053(18) . ?
C17 C18 1.4023(17) . ?
C17 C12 1.4859(17) . ?
C17 C21 1.4063(18) . ?
C18 C24 1.3966(18) . ?
C12 C13 1.4338(18) . ?
C12 C11 1.3855(18) . ?
C24 H24 0.9300 . ?
C24 C23 1.3832(18) . ?
C14 C13 1.4388(17) . ?
C14 C15 1.3860(18) . ?
C13 C8 1.4314(17) . ?
C26 C27 1.3876(19) . ?
C8 C7 1.4145(18) . ?
C8 C9 1.4156(19) . ?
C28 H28 0.9300 . ?
C28 C27 1.3863(19) . ?
C11 H11 0.9300 . ?
C11 C10 1.3949(19) . ?
C52 C51 1.385(2) . ?
C52 C47 1.409(2) . ?
C15 H15 0.9300 . ?
C15 C16 1.3942(19) . ?
C10 H10 0.9300 . ?
C10 C7 1.370(2) . ?
C41 C46 1.4032(19) . ?
C41 C42 1.392(2) . ?
C23 C22 1.3885(19) . ?
C27 H27 0.9300 . ?
C7 C6 1.4783(18) . ?
C21 H21 0.9300 . ?
C21 C22 1.378(2) . ?
C9 C16 1.3700(19) . ?
C9 C5 1.4795(18) . ?
C22 H22 0.9300 . ?
C46 C45 1.399(2) . ?
C46 C47 1.439(2) . ?
C29 C34 1.411(2) . ?
C29 C30 1.388(2) . ?
C51 H51 0.9300 . ?
C51 C50 1.382(2) . ?
C16 H16 0.9300 . ?
C42 H42 0.9300 . ?
C42 C43 1.384(2) . ?
C40 C35 1.405(2) . ?
C40 C39 1.392(2) . ?
C34 C33 1.395(2) . ?
C34 C35 1.440(2) . ?
C33 H33 0.9300 . ?
C33 C32 1.376(3) . ?
C30 H30 0.9300 . ?
C30 C31 1.383(2) . ?
C45 H45 0.9300 . ?
C45 C44 1.372(2) . ?
C35 C36 1.399(2) . ?
C47 C48 1.392(2) . ?
C39 H39 0.9300 . ?
C39 C38 1.379(2) . ?
C43 H43 0.9300 . ?
C43 C44 1.393(3) . ?
C31 H31 0.9300 . ?
C31 C32 1.390(3) . ?
C32 H32 0.9300 . ?
C4 H4A 0.9700 . ?
C4 H4B 0.9700 . ?
C4 C3 1.516(2) . ?
C36 H36 0.9300 . ?
C36 C37 1.371(3) . ?
C44 H44 0.9300 . ?
C38 H38 0.9300 . ?
C38 C37 1.393(3) . ?
C37 H37 0.9300 . ?
C48 H48 0.9300 . ?
C48 C49 1.367(3) . ?
C3 H3A 0.9700 . ?
C3 H3B 0.9700 . ?
C3 C2 1.523(2) . ?
C50 H50 0.9300 . ?
C50 C49 1.396(3) . ?
C2 H2A 0.9700 . ?
C2 H2B 0.9700 . ?
C2 C1 1.508(3) . ?
C49 H49 0.9300 . ?
C1 H1A 0.9600 . ?
C1 H1B 0.9600 . ?
C1 H1C 0.9600 . ?

loop_
_geom_torsion_atom_site_label_1
_geom_torsion_atom_site_label_2
_geom_torsion_atom_site_label_3
_geom_torsion_atom_site_label_4
_geom_torsion
_geom_torsion_site_symmetry_1
_geom_torsion_site_symmetry_2
_geom_torsion_site_symmetry_3
_geom_torsion_site_symmetry_4
_geom_torsion_publ_flag
N3 C26 C27 C28 -174.66(12) . . . . ?
N3 C52 C51 C50 -177.82(17) . . . . ?
N3 C52 C47 C46 1.51(16) . . . . ?
N3 C52 C47 C48 179.10(15) . . . . ?
N3 C41 C46 C45 179.35(13) . . . . ?
N3 C41 C46 C47 -0.63(16) . . . . ?
N3 C41 C42 C43 -179.77(14) . . . . ?
N2 C23 C22 C21 -179.35(14) . . . . ?
N2 C29 C34 C33 179.22(13) . . . . ?
N2 C29 C34 C35 -0.51(16) . . . . ?
N2 C29 C30 C31 179.46(15) . . . . ?
N2 C40 C35 C34 -0.35(16) . . . . ?
N2 C40 C35 C36 178.09(14) . . . . ?
N2 C40 C39 C38 -176.72(16) . . . . ?
N1 C4 C3 C2 -162.53(16) . . . . ?
C25 C19 C20 C14 -170.59(12) . . . . ?
C25 C19 C20 C28 5.15(18) . . . . ?
C25 C19 C18 C17 138.82(13) . . . . ?
C25 C19 C18 C24 -38.48(17) . . . . ?
C25 C26 C27 C28 4.1(2) . . . . ?
C19 C25 C26 N3 177.35(12) . . . . ?
C19 C25 C26 C27 -1.5(2) . . . . ?
C19 C20 C14 C13 38.22(19) . . . . ?
C19 C20 C14 C15 -154.47(13) . . . . ?
C19 C20 C28 C27 -2.5(2) . . . . ?
C19 C18 C24 C23 177.50(12) . . . . ?
C20 C19 C18 C17 -45.79(19) . . . . ?
C20 C19 C18 C24 136.91(13) . . . . ?
C20 C14 C13 C12 -29.7(2) . . . . ?
C20 C14 C13 C8 150.97(12) . . . . ?
C20 C14 C15 C16 -160.28(14) . . . . ?
C20 C28 C27 C26 -2.1(2) . . . . ?
C17 C18 C24 C23 0.1(2) . . . . ?
C17 C12 C13 C14 -25.4(2) . . . . ?
C17 C12 C13 C8 153.92(12) . . . . ?
C17 C12 C11 C10 -162.91(14) . . . . ?
C17 C21 C22 C23 0.6(2) . . . . ?
C18 C19 C20 C14 14.13(19) . . . . ?
C18 C19 C20 C28 -170.13(12) . . . . ?
C18 C17 C12 C13 42.6(2) . . . . ?
C18 C17 C12 C11 -148.90(14) . . . . ?
C18 C17 C21 C22 -1.3(2) . . . . ?
C18 C24 C23 N2 179.00(13) . . . . ?
C18 C24 C23 C22 -0.7(2) . . . . ?
C12 C17 C18 C19 6.5(2) . . . . ?
C12 C17 C18 C24 -176.29(12) . . . . ?
C12 C17 C21 C22 176.13(14) . . . . ?
C12 C13 C8 C7 12.96(19) . . . . ?
C12 C13 C8 C9 -165.94(12) . . . . ?
C12 C11 C10 C7 4.8(2) . . . . ?
C24 C23 C22 C21 0.4(2) . . . . ?
C14 C20 C28 C27 173.54(12) . . . . ?
C14 C13 C8 C7 -167.68(12) . . . . ?
C14 C13 C8 C9 13.42(19) . . . . ?
C14 C15 C16 C9 5.1(2) . . . . ?
C13 C12 C11 C10 6.0(2) . . . . ?
C13 C14 C15 C16 7.5(2) . . . . ?
C13 C8 C7 C10 -2.6(2) . . . . ?
C13 C8 C7 C6 -179.73(13) . . . . ?
C13 C8 C9 C16 -1.2(2) . . . . ?
C13 C8 C9 C5 176.24(13) . . . . ?
C26 N3 C52 C51 5.6(2) . . . . ?
C26 N3 C52 C47 -171.12(13) . . . . ?
C26 N3 C41 C46 170.93(12) . . . . ?
C26 N3 C41 C42 -10.3(2) . . . . ?
C26 C25 C19 C20 -3.30(19) . . . . ?
C26 C25 C19 C18 172.30(12) . . . . ?
C8 C7 C6 O2 -175.04(15) . . . . ?
C8 C7 C6 N1 7.3(2) . . . . ?
C8 C9 C16 C15 -8.2(2) . . . . ?
C8 C9 C5 O1 -179.51(14) . . . . ?
C8 C9 C5 N1 -0.4(2) . . . . ?
C28 C20 C14 C13 -137.51(13) . . . . ?
C28 C20 C14 C15 29.80(18) . . . . ?
C11 C12 C13 C14 166.19(13) . . . . ?
C11 C12 C13 C8 -14.50(19) . . . . ?
C11 C10 C7 C8 -6.4(2) . . . . ?
C11 C10 C7 C6 170.75(14) . . . . ?
C52 N3 C26 C25 117.88(15) . . . . ?
C52 N3 C26 C27 -63.34(19) . . . . ?
C52 N3 C41 C46 1.57(15) . . . . ?
C52 N3 C41 C42 -179.64(14) . . . . ?
C52 C51 C50 C49 -0.2(3) . . . . ?
C52 C47 C48 C49 -1.0(3) . . . . ?
C15 C14 C13 C12 162.98(13) . . . . ?
C15 C14 C13 C8 -16.33(18) . . . . ?
C10 C7 C6 O2 7.8(2) . . . . ?
C10 C7 C6 N1 -169.93(13) . . . . ?
C41 N3 C26 C25 -49.59(19) . . . . ?
C41 N3 C26 C27 129.18(15) . . . . ?
C41 N3 C52 C51 174.80(16) . . . . ?
C41 N3 C52 C47 -1.90(16) . . . . ?
C41 C46 C45 C44 0.4(2) . . . . ?
C41 C46 C47 C52 -0.54(16) . . . . ?
C41 C46 C47 C48 -177.67(18) . . . . ?
C41 C42 C43 C44 1.0(2) . . . . ?
C23 N2 C29 C34 -168.21(13) . . . . ?
C23 N2 C29 C30 10.4(2) . . . . ?
C23 N2 C40 C35 168.62(13) . . . . ?
C23 N2 C40 C39 -14.5(2) . . . . ?
C7 C8 C9 C16 179.91(13) . . . . ?
C7 C8 C9 C5 -2.7(2) . . . . ?
C21 C17 C18 C19 -176.33(12) . . . . ?
C21 C17 C18 C24 0.91(19) . . . . ?
C21 C17 C12 C13 -134.62(14) . . . . ?
C21 C17 C12 C11 33.91(18) . . . . ?
C9 C8 C7 C10 176.32(13) . . . . ?
C9 C8 C7 C6 -0.8(2) . . . . ?
C46 C41 C42 C43 -1.1(2) . . . . ?
C46 C45 C44 C43 -0.5(3) . . . . ?
C46 C47 C48 C49 175.9(2) . . . . ?
C6 N1 C5 O1 -173.31(15) . . . . ?
C6 N1 C5 C9 7.5(2) . . . . ?
C6 N1 C4 C3 90.13(19) . . . . ?
C29 N2 C23 C24 127.10(15) . . . . ?
C29 N2 C23 C22 -53.2(2) . . . . ?
C29 N2 C40 C35 0.04(16) . . . . ?
C29 N2 C40 C39 176.97(15) . . . . ?
C29 C34 C33 C32 1.2(2) . . . . ?
C29 C34 C35 C40 0.53(16) . . . . ?
C29 C34 C35 C36 -177.61(17) . . . . ?
C29 C30 C31 C32 2.1(3) . . . . ?
C51 C52 C47 C46 -175.48(15) . . . . ?
C51 C52 C47 C48 2.1(2) . . . . ?
C51 C50 C49 C48 1.3(4) . . . . ?
C16 C9 C5 O1 -2.1(2) . . . . ?
C16 C9 C5 N1 177.08(13) . . . . ?
C42 C41 C46 C45 0.4(2) . . . . ?
C42 C41 C46 C47 -179.53(13) . . . . ?
C42 C43 C44 C45 -0.2(3) . . . . ?
C40 N2 C23 C24 -39.5(2) . . . . ?
C40 N2 C23 C22 140.20(15) . . . . ?
C40 N2 C29 C34 0.29(16) . . . . ?
C40 N2 C29 C30 178.92(15) . . . . ?
C40 C35 C36 C37 -0.9(2) . . . . ?
C40 C39 C38 C37 -0.5(3) . . . . ?
C34 C29 C30 C31 -2.1(2) . . . . ?
C34 C33 C32 C31 -1.2(3) . . . . ?
C34 C35 C36 C37 177.01(17) . . . . ?
C5 N1 C6 O2 171.33(15) . . . . ?
C5 N1 C6 C7 -10.9(2) . . . . ?
C5 N1 C4 C3 -88.04(19) . . . . ?
C5 C9 C16 C15 174.28(14) . . . . ?
C33 C34 C35 C40 -179.14(17) . . . . ?
C33 C34 C35 C36 2.7(3) . . . . ?
C30 C29 C34 C33 0.5(2) . . . . ?
C30 C29 C34 C35 -179.27(14) . . . . ?
C30 C31 C32 C33 -0.5(3) . . . . ?
C45 C46 C47 C52 179.49(17) . . . . ?
C45 C46 C47 C48 2.4(3) . . . . ?
C35 C40 C39 C38 -0.1(2) . . . . ?
C35 C34 C33 C32 -179.17(16) . . . . ?
C35 C36 C37 C38 0.3(3) . . . . ?
C47 C52 C51 C50 -1.5(3) . . . . ?
C47 C46 C45 C44 -179.68(17) . . . . ?
C47 C48 C49 C50 -0.7(4) . . . . ?
C39 C40 C35 C34 -177.58(14) . . . . ?
C39 C40 C35 C36 0.9(2) . . . . ?
C39 C38 C37 C36 0.4(3) . . . . ?
C4 N1 C6 O2 -6.7(2) . . . . ?
C4 N1 C6 C7 171.06(13) . . . . ?
C4 N1 C5 O1 4.7(2) . . . . ?
C4 N1 C5 C9 -174.44(13) . . . . ?
C4 C3 C2 C1 76.2(2) . . . . ?
